data_7221132
loop_
_publ_author_name
'Ling, Irene'
'Sobolev, Alexandre N.'
'Sabah, Karem'
'Hashim, Rauzah'

_publ_section_title
;
 Efficient packing of long flexible bis-imidazolium cations in the
 ubiquitous bilayers of their p-sulfonatocalixarene salts
;
_journal_issue 30
_journal_name_full CrystEngComm
_journal_page_first 5841
_journal_paper_doi 10.1039/C5CE00994D
_journal_volume 17
_journal_year 2015
_chemical_formula_moiety 'C22 H22 O4'
_chemical_formula_sum 'C22 H22 O4'
_chemical_formula_weight 350.39
_space_group_crystal_system monoclinic
_space_group_IT_number 14
_space_group_name_Hall '-P 2ybc'
_space_group_name_H-M_alt 'P 1 21/c 1'
_symmetry_space_group_name_Hall '-P 2ybc'
_symmetry_space_group_name_H-M 'P 1 21/c 1'
_atom_sites_solution_hydrogens geom
_audit_creation_method SHELXL-2014/7
_audit_update_record
;
2014-12-08 deposited with the CCDC.
2015-06-22 downloaded from the CCDC.
;
_cell_angle_alpha 90
_cell_angle_beta 96.137(9)
_cell_angle_gamma 90
_cell_formula_units_Z 2
_cell_length_a 19.6775(18)
_cell_length_b 7.2816(9)
_cell_length_c 6.0174(6)
_cell_measurement_reflns_used 872
_cell_measurement_temperature 100(2)
_cell_measurement_theta_max 66.3250
_cell_measurement_theta_min 4.5330
_cell_volume 857.25(16)
_computing_cell_refinement
;
CrysAlisPro, Agilent Technologies,
Version 1.171.37.31 (release 14-01-2014 CrysAlis171 .NET)
(compiled Jan 14 2014,18:38:05)
;
_computing_data_collection
;
CrysAlisPro, Agilent Technologies,
Version 1.171.37.31 (release 14-01-2014 CrysAlis171 .NET)
(compiled Jan 14 2014,18:38:05)
;
_computing_data_reduction
;
CrysAlisPro, Agilent Technologies,
Version 1.171.37.31 (release 14-01-2014 CrysAlis171 .NET)
(compiled Jan 14 2014,18:38:05)
;
_computing_publication_material 'SHELXL-2014/7 (Sheldrick, 2014)'
_computing_structure_refinement 'SHELXL-2014/7 (Sheldrick, 2014)'
_computing_structure_solution 'SHELXS-2014 (Sheldrick, 2014)'
_diffrn_ambient_temperature 100(2)
_diffrn_detector_area_resol_mean 10.4738
_diffrn_measured_fraction_theta_full 0.979
_diffrn_measured_fraction_theta_max 0.979
_diffrn_measurement_device_type 'Oxford Diffraction Gemini-R Ultra, Ruby CCD'
_diffrn_measurement_method '\w scans'
_diffrn_radiation_monochromator mirror
_diffrn_radiation_source 'Enhance Ultra (Cu) X-ray Source'
_diffrn_radiation_type CuK\a
_diffrn_radiation_wavelength 1.54178
_diffrn_reflns_av_R_equivalents 0.0474
_diffrn_reflns_av_unetI/netI 0.0482
_diffrn_reflns_laue_measured_fraction_full 0.979
_diffrn_reflns_laue_measured_fraction_max 0.979
_diffrn_reflns_limit_h_max 23
_diffrn_reflns_limit_h_min -22
_diffrn_reflns_limit_k_max 8
_diffrn_reflns_limit_k_min -8
_diffrn_reflns_limit_l_max 6
_diffrn_reflns_limit_l_min -7
_diffrn_reflns_number 3271
_diffrn_reflns_point_group_measured_fraction_full 0.979
_diffrn_reflns_point_group_measured_fraction_max 0.979
_diffrn_reflns_theta_full 67.206
_diffrn_reflns_theta_max 67.206
_diffrn_reflns_theta_min 4.520
_exptl_absorpt_coefficient_mu 0.748
_exptl_absorpt_correction_T_max 1.00000
_exptl_absorpt_correction_T_min 0.87168
_exptl_absorpt_correction_type multi-scan
_exptl_absorpt_process_details
;
CrysAlisPro, Agilent Technologies,
Version 1.171.37.31 (release 14-01-2014 CrysAlis171 .NET)
(compiled Jan 14 2014,18:38:05)
Empirical absorption correction using spherical harmonics,
 implemented in SCALE3 ABSPACK scaling algorithm.
;
_exptl_crystal_colour colorless
_exptl_crystal_density_diffrn 1.357
_exptl_crystal_description plate
_exptl_crystal_F_000 372
_exptl_crystal_size_max 0.360
_exptl_crystal_size_mid 0.150
_exptl_crystal_size_min 0.030
_refine_diff_density_max 0.166
_refine_diff_density_min -0.238
_refine_diff_density_rms 0.050
_refine_ls_extinction_method none
_refine_ls_goodness_of_fit_ref 1.005
_refine_ls_hydrogen_treatment constr
_refine_ls_matrix_type full
_refine_ls_number_parameters 127
_refine_ls_number_reflns 1505
_refine_ls_number_restraints 0
_refine_ls_restrained_S_all 1.005
_refine_ls_R_factor_all 0.0734
_refine_ls_R_factor_gt 0.0554
_refine_ls_shift/su_max 0.000
_refine_ls_shift/su_mean 0.000
_refine_ls_structure_factor_coef Fsqd
_refine_ls_weighting_details 'w=1/[\s^2^(Fo^2^)+(0.0570P)^2^+0.5000P] where P=(Fo^2^+2Fc^2^)/3'
_refine_ls_weighting_scheme calc
_refine_ls_wR_factor_gt 0.1322
_refine_ls_wR_factor_ref 0.1456
_reflns_Friedel_coverage 0.000
_reflns_number_gt 1150
_reflns_number_total 1505
_reflns_threshold_expression 'I > 2\s(I)'
_cod_data_source_file c5ce00994d2.cif
_cod_data_source_block 140802f
_cod_depositor_comments 'Adding full bibliography for 7221129--7221132.cif.'
_cod_database_code 7221132
_shelx_shelxl_version_number 2014/7
_shelx_space_group_comment
;
The symmetry employed for this shelxl refinement is uniquely defined
by the following loop, which should always be used as a source of
symmetry information in preference to the above space-group names.
They are only intended as comments.
;
_shelx_estimated_absorpt_t_min 0.774
_shelx_estimated_absorpt_t_max 0.978

loop_
_space_group_symop_operation_xyz
'x, y, z'
'-x, y+1/2, -z+1/2'
'-x, -y, -z'
'x, -y-1/2, z-1/2'

loop_
_atom_site_label
_atom_site_type_symbol
_atom_site_fract_x
_atom_site_fract_y
_atom_site_fract_z
_atom_site_U_iso_or_equiv
_atom_site_adp_type
_atom_site_occupancy
_atom_site_site_symmetry_order
_atom_site_calc_flag
_atom_site_refinement_flags_posn
_atom_site_refinement_flags_adp
_atom_site_refinement_flags_occupancy
_atom_site_disorder_assembly
_atom_site_disorder_group
O1 O 0.02077(19) 0.4230(8) -0.1882(7) 0.0590(14) Uani 0.5 1 d . . P A 1
H1 H 0.0121 0.4817 -0.0744 0.089 Uiso 0.5 1 calc R U P A 1
O1' O 0.02135(19) 0.5980(8) -0.1744(7) 0.0605(14) Uani 0.5 1 d . . P A 2
H1' H 0.0118 0.5282 -0.0710 0.091 Uiso 0.5 1 calc R U P A 2
O2 O 0.34079(8) 0.5143(2) 0.1319(2) 0.0292(4) Uani 1 1 d . . . . .
C1 C 0.06873(12) 0.5149(4) -0.2913(4) 0.0335(6) Uani 1 1 d . . . . .
H1A H 0.0545 0.6451 -0.3081 0.040 Uiso 0.5 1 calc R U P A 1
H1B H 0.0695 0.4635 -0.4434 0.040 Uiso 0.5 1 calc R U P A 1
H1C H 0.0698 0.5803 -0.4352 0.040 Uiso 0.5 1 calc R U P A 2
H1D H 0.0536 0.3875 -0.3260 0.040 Uiso 0.5 1 calc R U P A 2
C2 C 0.14051(11) 0.5089(3) -0.1740(4) 0.0271(5) Uani 1 1 d . . . . .
C3 C 0.19339(11) 0.5959(3) -0.2688(4) 0.0281(5) Uani 1 1 d . . . . .
H3 H 0.1840 0.6572 -0.4081 0.034 Uiso 1 1 calc R U . . .
C4 C 0.25935(11) 0.5947(3) -0.1641(3) 0.0285(5) Uani 1 1 d . . . . .
H4 H 0.2947 0.6557 -0.2308 0.034 Uiso 1 1 calc R U . . .
C5 C 0.27411(11) 0.5039(3) 0.0398(3) 0.0265(5) Uani 1 1 d . . . . .
C6 C 0.22198(12) 0.4149(3) 0.1365(4) 0.0297(6) Uani 1 1 d . . . . .
H6 H 0.2315 0.3517 0.2745 0.036 Uiso 1 1 calc R U . . .
C7 C 0.15598(11) 0.4195(3) 0.0287(4) 0.0288(6) Uani 1 1 d . . . . .
H7 H 0.1204 0.3597 0.0956 0.035 Uiso 1 1 calc R U . . .
C8 C 0.35804(12) 0.4258(4) 0.3433(4) 0.0313(6) Uani 1 1 d . . . . .
H8A H 0.3515 0.2914 0.3273 0.038 Uiso 1 1 calc R U . . .
H8B H 0.3281 0.4713 0.4534 0.038 Uiso 1 1 calc R U . . .
C9 C 0.43129(11) 0.4675(3) 0.4221(4) 0.0287(6) Uani 1 1 d . . . . .
C10 C 0.44913(12) 0.5432(4) 0.6332(4) 0.0317(6) Uani 1 1 d . . . . .
H10 H 0.4144 0.5733 0.7251 0.038 Uiso 1 1 calc R U . . .
C11 C 0.51676(12) 0.5750(4) 0.7103(4) 0.0311(6) Uani 1 1 d . . . . .
H11 H 0.5280 0.6262 0.8548 0.037 Uiso 1 1 calc R U . . .

loop_
_atom_site_aniso_label
_atom_site_aniso_U_11
_atom_site_aniso_U_22
_atom_site_aniso_U_33
_atom_site_aniso_U_23
_atom_site_aniso_U_13
_atom_site_aniso_U_12
O1 0.0294(19) 0.102(4) 0.044(2) 0.038(3) -0.0046(16) -0.011(2)
O1' 0.033(2) 0.109(4) 0.039(2) -0.027(3) 0.0008(16) 0.015(2)
O2 0.0229(8) 0.0421(10) 0.0220(8) 0.0033(7) 0.0003(6) 0.0005(7)
C1 0.0264(12) 0.0437(15) 0.0299(12) 0.0020(11) 0.0009(10) 0.0007(11)
C2 0.0261(12) 0.0334(13) 0.0217(11) -0.0023(9) 0.0025(9) 0.0014(10)
C3 0.0294(12) 0.0360(13) 0.0190(10) 0.0003(9) 0.0038(9) 0.0038(10)
C4 0.0267(11) 0.0380(14) 0.0214(11) -0.0016(10) 0.0059(9) 0.0001(10)
C5 0.0233(11) 0.0349(13) 0.0213(11) -0.0035(9) 0.0026(9) 0.0025(10)
C6 0.0309(12) 0.0372(14) 0.0207(11) 0.0013(10) 0.0015(9) 0.0021(10)
C7 0.0264(11) 0.0363(14) 0.0244(11) 0.0009(10) 0.0066(9) -0.0011(10)
C8 0.0291(12) 0.0441(14) 0.0204(11) 0.0032(10) 0.0019(9) 0.0026(11)
C9 0.0268(12) 0.0372(14) 0.0217(11) 0.0033(10) -0.0001(9) 0.0036(10)
C10 0.0268(12) 0.0457(15) 0.0229(11) -0.0008(10) 0.0046(9) 0.0046(10)
C11 0.0311(12) 0.0425(14) 0.0191(11) -0.0015(10) 0.0002(9) 0.0021(11)

loop_
_atom_type_symbol
_atom_type_description
_atom_type_scat_dispersion_real
_atom_type_scat_dispersion_imag
_atom_type_scat_source
C C 0.0181 0.0091 'International Tables Vol C Tables 4.2.6.8 and 6.1.1.4'
H H 0.0000 0.0000 'International Tables Vol C Tables 4.2.6.8 and 6.1.1.4'
O O 0.0492 0.0322 'International Tables Vol C Tables 4.2.6.8 and 6.1.1.4'

loop_
_geom_angle_atom_site_label_1
_geom_angle_atom_site_label_2
_geom_angle_atom_site_label_3
_geom_angle
_geom_angle_site_symmetry_1
_geom_angle_site_symmetry_3
C1 O1 H1 109.5 . .
C1 O1' H1' 109.5 . .
C5 O2 C8 117.34(17) . .
O1 C1 C2 115.6(2) . .
O1' C1 C2 115.3(2) . .
O1 C1 H1A 108.4 . .
C2 C1 H1A 108.4 . .
O1 C1 H1B 108.4 . .
C2 C1 H1B 108.4 . .
H1A C1 H1B 107.4 . .
O1' C1 H1C 108.5 . .
C2 C1 H1C 108.5 . .
O1' C1 H1D 108.5 . .
C2 C1 H1D 108.5 . .
H1C C1 H1D 107.5 . .
C7 C2 C3 118.1(2) . .
C7 C2 C1 122.0(2) . .
C3 C2 C1 119.9(2) . .
C4 C3 C2 121.2(2) . .
C4 C3 H3 119.4 . .
C2 C3 H3 119.4 . .
C3 C4 C5 120.1(2) . .
C3 C4 H4 120.0 . .
C5 C4 H4 120.0 . .
O2 C5 C6 125.0(2) . .
O2 C5 C4 115.42(19) . .
C6 C5 C4 119.6(2) . .
C7 C6 C5 119.2(2) . .
C7 C6 H6 120.4 . .
C5 C6 H6 120.4 . .
C2 C7 C6 121.9(2) . .
C2 C7 H7 119.0 . .
C6 C7 H7 119.0 . .
O2 C8 C9 108.52(19) . .
O2 C8 H8A 110.0 . .
C9 C8 H8A 110.0 . .
O2 C8 H8B 110.0 . .
C9 C8 H8B 110.0 . .
H8A C8 H8B 108.4 . .
C10 C9 C11 118.6(2) . 3_666
C10 C9 C8 120.5(2) . .
C11 C9 C8 120.8(2) 3_666 .
C11 C10 C9 120.8(2) . .
C11 C10 H10 119.6 . .
C9 C10 H10 119.6 . .
C10 C11 C9 120.6(2) . 3_666
C10 C11 H11 119.7 . .
C9 C11 H11 119.7 3_666 .

loop_
_geom_bond_atom_site_label_1
_geom_bond_atom_site_label_2
_geom_bond_distance
_geom_bond_site_symmetry_2
O1 C1 1.360(5) .
O1 H1 0.8400 .
O1' C1 1.368(5) .
O1' H1' 0.8400 .
O2 C5 1.371(3) .
O2 C8 1.435(3) .
C1 C2 1.510(3) .
C1 H1A 0.9900 .
C1 H1B 0.9900 .
C1 H1C 0.9900 .
C1 H1D 0.9900 .
C2 C7 1.387(3) .
C2 C3 1.391(3) .
C3 C4 1.381(3) .
C3 H3 0.9500 .
C4 C5 1.396(3) .
C4 H4 0.9500 .
C5 C6 1.393(3) .
C6 C7 1.389(3) .
C6 H6 0.9500 .
C7 H7 0.9500 .
C8 C9 1.499(3) .
C8 H8A 0.9900 .
C8 H8B 0.9900 .
C9 C10 1.395(3) .
C9 C11 1.396(3) 3_666
C10 C11 1.381(3) .
C10 H10 0.9500 .
C11 C9 1.396(3) 3_666
C11 H11 0.9500 .

loop_
_geom_hbond_atom_site_label_D
_geom_hbond_atom_site_label_H
_geom_hbond_atom_site_label_A
_geom_hbond_distance_DH
_geom_hbond_distance_HA
_geom_hbond_distance_DA
_geom_hbond_angle_DHA
_geom_hbond_site_symmetry_A
O1 H1 O1 0.84 1.90 2.729(11) 168.5 3_565
O1' H1' O1' 0.84 1.91 2.743(11) 170.0 3_565
